data_7717815
loop_
_publ_author_name
'Wei, Biao'
'Qin, Zhibiao'
'Miao, Hui'
'Wang, Chaoqun'
'Huang, Mengna'
'Liu, Chengxu'
'Bai, Cui-Bing'
'Chen, Zheng'

_publ_section_title
;
 Alkylzinc complexes derived from formylfluorenimide ligands: Synthesis,
 characterization and catalysis for hydroboration of aldehydes and ketones
;
_journal_name_full 'Dalton Transactions'
_journal_paper_doi 10.1039/D4DT03395G
_journal_year 2025
_chemical_formula_moiety 'C27 H30 N2 O Zn'
_chemical_formula_sum 'C27 H30 N2 O Zn'
_chemical_formula_weight 463.90
_space_group_crystal_system monoclinic
_space_group_IT_number 14
_space_group_name_Hall '-P 2yn'
_space_group_name_H-M_alt 'P 1 21/n 1'
_atom_sites_solution_hydrogens geom
_audit_creation_date 2024-04-16
_audit_creation_method
;
Olex2 1.5
(compiled 2024.02.16 svn.r378c4104 for OlexSys, GUI svn.r6928)
;
_audit_update_record
;
2024-05-31 deposited with the CCDC.	2025-01-15 downloaded from the CCDC.
;
_cell_angle_alpha 90
_cell_angle_beta 104.812(4)
_cell_angle_gamma 90
_cell_formula_units_Z 4
_cell_length_a 12.0642(4)
_cell_length_b 10.5511(3)
_cell_length_c 19.4179(7)
_cell_measurement_reflns_used 10957
_cell_measurement_temperature 293(2)
_cell_measurement_theta_max 27.9380
_cell_measurement_theta_min 2.1630
_cell_volume 2389.58(14)
_computing_cell_refinement 'CrysAlisPro 1.171.40.84a (Rigaku OD, 2020)'
_computing_data_collection 'CrysAlisPro 1.171.40.84a (Rigaku OD, 2020)'
_computing_data_reduction 'CrysAlisPro 1.171.40.84a (Rigaku OD, 2020)'
_computing_molecular_graphics 'Olex2 1.5 (Dolomanov et al., 2009)'
_computing_publication_material 'Olex2 1.5 (Dolomanov et al., 2009)'
_computing_structure_refinement 'SHELXL 2018/3 (Sheldrick, 2015)'
_computing_structure_solution 'SHELXT 2018/2 (Sheldrick, 2018)'
_diffrn_ambient_temperature 293(2)
_diffrn_detector 'Hybrid Pixel Array Detector'
_diffrn_detector_area_resol_mean 10.0000
_diffrn_detector_type HyPix
_diffrn_measured_fraction_theta_full 1.000
_diffrn_measured_fraction_theta_max 0.905
_diffrn_measurement_details
;
List of Runs (angles in degrees, time in seconds):

  # Type    Start    End  Width  t~exp~   \w     \q     \k     \f   Frames
#--------------------------------------------------------------------------
  1  \w    -52.00   5.00   0.50    7.00    --   24.18 -19.00 -90.00  114
  2  \w    -23.00  36.00   0.50    7.00    --  -23.24 -99.00 -30.00  118
  3  \w     31.00  66.00   0.50    7.00    --   24.18-131.00  -7.00   70
  4  \w    -13.00  35.00   0.50    7.00    --  -23.24 -99.00  90.00   96
  5  \w     36.00  62.00   0.50    7.00    --   24.18-138.00 176.00   52
  6  \w    -65.00   5.00   0.50    7.00    --   24.18 -19.00  30.00  140
  7  \w    -61.00 -14.00   0.50    7.00    --   24.18 -19.00 -30.00   94
  8  \w     10.00  66.00   0.50    7.00    --   24.18  57.00-120.00  112
  9  \w     81.00 107.00   0.50    7.00    --   24.18  57.00-120.00   52
 10  \w     82.00 107.00   0.50    7.00    --   24.18 178.00  60.00   50
 11  \w    -57.00  -1.00   0.50    7.00    --   24.18 -19.00-120.00  112
 12  \w    -72.00   5.00   0.50    7.00    --   24.18 -19.00-180.00  154
 13  \w    -86.00 -61.00   0.50    7.00    --  -23.24 138.00-120.00   50
 14  \w    -92.00 -22.00   0.50    7.00    --  -23.24 131.00  63.00  140
 15  \w    -72.00  -9.00   0.50    7.00    --   24.18 -19.00 120.00  126
;
_diffrn_measurement_device 'four-circle diffractometer'
_diffrn_measurement_device_type 'XtaLAB Synergy, Single source at offset/far, HyPix'
_diffrn_measurement_method '\w scans'
_diffrn_orient_matrix_type 'CrysAlisPro convention (1999,Acta A55,543-557)'
_diffrn_orient_matrix_UB_11 -0.0135964000
_diffrn_orient_matrix_UB_12 0.0006773000
_diffrn_orient_matrix_UB_13 0.0334518000
_diffrn_orient_matrix_UB_21 0.0592224000
_diffrn_orient_matrix_UB_22 0.0025116000
_diffrn_orient_matrix_UB_23 0.0175496000
_diffrn_orient_matrix_UB_31 -0.0020260000
_diffrn_orient_matrix_UB_32 0.0671795000
_diffrn_orient_matrix_UB_33 -0.0009889000
_diffrn_radiation_monochromator mirror
_diffrn_radiation_probe x-ray
_diffrn_radiation_type 'Mo K\a'
_diffrn_radiation_wavelength 0.71073
_diffrn_reflns_av_R_equivalents 0.0610
_diffrn_reflns_av_unetI/netI 0.0546
_diffrn_reflns_Laue_measured_fraction_full 1.000
_diffrn_reflns_Laue_measured_fraction_max 0.905
_diffrn_reflns_limit_h_max 15
_diffrn_reflns_limit_h_min -15
_diffrn_reflns_limit_k_max 13
_diffrn_reflns_limit_k_min -14
_diffrn_reflns_limit_l_max 26
_diffrn_reflns_limit_l_min -24
_diffrn_reflns_number 30900
_diffrn_reflns_point_group_measured_fraction_full 1.000
_diffrn_reflns_point_group_measured_fraction_max 0.905
_diffrn_reflns_theta_full 25.242
_diffrn_reflns_theta_max 29.698
_diffrn_reflns_theta_min 2.170
_diffrn_source 'micro-focus sealed X-ray tube'
_diffrn_source_type 'PhotonJet (Mo) X-ray Source'
_exptl_absorpt_coefficient_mu 1.048
_exptl_absorpt_correction_T_max 1.00000
_exptl_absorpt_correction_T_min 0.50495
_exptl_absorpt_correction_type multi-scan
_exptl_absorpt_process_details
;
CrysAlisPro 1.171.40.84a (Rigaku Oxford Diffraction, 2020)
Empirical absorption correction using spherical harmonics,
implemented in SCALE3 ABSPACK scaling algorithm.
;
_exptl_crystal_colour colourless
_exptl_crystal_colour_primary colourless
_exptl_crystal_density_diffrn 1.289
_exptl_crystal_description block
_exptl_crystal_F_000 976
_exptl_crystal_size_max 0.12
_exptl_crystal_size_mid 0.11
_exptl_crystal_size_min 0.1
_refine_diff_density_max 0.225
_refine_diff_density_min -0.461
_refine_diff_density_rms 0.057
_refine_ls_extinction_method none
_refine_ls_goodness_of_fit_ref 1.041
_refine_ls_hydrogen_treatment constr
_refine_ls_matrix_type full
_refine_ls_number_parameters 292
_refine_ls_number_reflns 6140
_refine_ls_number_restraints 2
_refine_ls_restrained_S_all 1.043
_refine_ls_R_factor_all 0.0760
_refine_ls_R_factor_gt 0.0427
_refine_ls_shift/su_max 0.001
_refine_ls_shift/su_mean 0.000
_refine_ls_structure_factor_coef Fsqd
_refine_ls_weighting_details 'w=1/[\s^2^(Fo^2^)+(0.0521P)^2^+0.2119P] where P=(Fo^2^+2Fc^2^)/3'
_refine_ls_weighting_scheme calc
_refine_ls_wR_factor_gt 0.1083
_refine_ls_wR_factor_ref 0.1214
_reflns_Friedel_coverage 0.000
_reflns_number_gt 3908
_reflns_number_total 6140
_reflns_threshold_expression 'I > 2\s(I)'
_cod_data_source_file d4dt03395g2.cif
_cod_data_source_block d33-c4
_cod_database_code 7717815
_shelx_shelxl_version_number 2018/3
_chemical_oxdiff_formula CHONZn
_shelx_space_group_comment
;
The symmetry employed for this shelxl refinement is uniquely defined
by the following loop, which should always be used as a source of
symmetry information in preference to the above space-group names.
They are only intended as comments.
;
_shelx_estimated_absorpt_t_max 0.902
_shelx_estimated_absorpt_t_min 0.885
_reflns_odcompleteness_completeness 99.95
_reflns_odcompleteness_iscentric 1
_reflns_odcompleteness_theta 27.04
_olex2_refinement_description
;
1. Restrained distances
 C26-C25 \\sim C25'-C26
 with sigma of 0.02
 C25-C24 \\sim C25'-C24
 with sigma of 0.02
2. Others
 Sof(H24C)=Sof(H24D)=Sof(H26C)=Sof(H26D)=Sof(C25')=Sof(H25C)=Sof(H25D)=1-FVAR(1)
 Sof(H24A)=Sof(H24B)=Sof(H26A)=Sof(H26B)=Sof(C25)=Sof(H25A)=Sof(H25B)=FVAR(1)
3.a Ternary CH refined with riding coordinates:
 C15(H15)
3.b Secondary CH2 refined with riding coordinates:
 C27(H27A,H27B), C24(H24A,H24B), C24(H24C,H24D), C22(H22A,H22B), C26(H26A,
 H26B), C26(H26C,H26D), C25(H25A,H25B), C25'(H25C,H25D)
3.c Aromatic/amide H refined with riding coordinates:
 C14(H14), C2(H2), C5(H5), C18(H18), C11(H11), C8(H8), C3(H3), C4(H4),
 C21(H21), C10(H10), C9(H9), C19(H19), C20(H20)
3.d Idealised Me refined as rotating group:
 C16(H16A,H16B,H16C), C23(H23A,H23B,H23C)
;
_olex2_submission_special_instructions 'No special instructions were received'
_oxdiff_exptl_absorpt_empirical_details
;
Empirical correction (ABSPACK) includes:
- Absorption correction using spherical harmonics
- Frame scaling
;
_oxdiff_exptl_absorpt_empirical_full_max 4.128
_oxdiff_exptl_absorpt_empirical_full_min 0.384

loop_
_space_group_symop_operation_xyz
'x, y, z'
'-x+1/2, y+1/2, -z+1/2'
'-x, -y, -z'
'x-1/2, -y-1/2, z-1/2'

loop_
_atom_site_label
_atom_site_type_symbol
_atom_site_fract_x
_atom_site_fract_y
_atom_site_fract_z
_atom_site_U_iso_or_equiv
_atom_site_adp_type
_atom_site_occupancy
_atom_site_site_symmetry_order
_atom_site_calc_flag
_atom_site_refinement_flags_posn
_atom_site_refinement_flags_adp
_atom_site_refinement_flags_occupancy
_atom_site_disorder_assembly
_atom_site_disorder_group
Zn1 Zn 0.47107(2) 0.29615(2) 0.60914(2) 0.05882(12) Uani 1 1 d . . . . .
O1 O 0.50983(15) 0.12919(15) 0.68167(9) 0.0686(4) Uani 1 1 d . . . . .
N1 N 0.31434(16) 0.32360(16) 0.62029(10) 0.0530(4) Uani 1 1 d . . . . .
N2 N 0.37956(18) 0.20723(16) 0.51573(10) 0.0579(5) Uani 1 1 d . . . . .
C6 C 0.44448(18) 0.51478(18) 0.83528(12) 0.0534(5) Uani 1 1 d . . . . .
C13 C 0.34386(18) 0.37697(18) 0.74717(12) 0.0514(5) Uani 1 1 d . . . . .
C12 C 0.31381(19) 0.35052(19) 0.81347(12) 0.0530(5) Uani 1 1 d . . . . .
C7 C 0.37414(18) 0.43363(19) 0.86747(12) 0.0532(5) Uani 1 1 d . . . . .
C1 C 0.42896(18) 0.47863(18) 0.76310(12) 0.0515(5) Uani 1 1 d . . . . .
C14 C 0.28813(19) 0.32247(18) 0.68342(12) 0.0530(5) Uani 1 1 d . . . . .
H14 H 0.221950 0.277875 0.684157 0.064 Uiso 1 1 calc R U . . .
C17 C 0.2663(2) 0.21843(18) 0.50338(12) 0.0538(5) Uani 1 1 d . . . . .
C15 C 0.2205(2) 0.2799(2) 0.56117(12) 0.0566(5) Uani 1 1 d . . . . .
H15 H 0.178269 0.214803 0.580029 0.068 Uiso 1 1 calc R U . . .
C2 C 0.4868(2) 0.54466(19) 0.72059(14) 0.0613(6) Uani 1 1 d . . . . .
H2 H 0.476738 0.522633 0.673020 0.074 Uiso 1 1 calc R U . . .
C5 C 0.5162(2) 0.6165(2) 0.86368(15) 0.0649(6) Uani 1 1 d . . . . .
H5 H 0.525343 0.641392 0.910744 0.078 Uiso 1 1 calc R U . . .
C18 C 0.1931(2) 0.1702(2) 0.44117(13) 0.0647(6) Uani 1 1 d . . . . .
H18 H 0.114077 0.178695 0.433036 0.078 Uiso 1 1 calc R U . . .
C11 C 0.2418(2) 0.2595(2) 0.83109(13) 0.0634(6) Uani 1 1 d . . . . .
H11 H 0.203681 0.201682 0.797059 0.076 Uiso 1 1 calc R U . . .
C8 C 0.3586(2) 0.4273(2) 0.93579(13) 0.0650(6) Uani 1 1 d . . . . .
H8 H 0.397536 0.482999 0.970789 0.078 Uiso 1 1 calc R U . . .
C3 C 0.5593(2) 0.6435(2) 0.75001(16) 0.0714(7) Uani 1 1 d . . . . .
H3 H 0.599146 0.686399 0.722051 0.086 Uiso 1 1 calc R U . . .
C4 C 0.5733(2) 0.6794(2) 0.82046(18) 0.0744(8) Uani 1 1 d . . . . .
H4 H 0.621795 0.746535 0.838872 0.089 Uiso 1 1 calc R U . . .
C21 C 0.4237(3) 0.1487(3) 0.46691(15) 0.0762(7) Uani 1 1 d . . . . .
H21 H 0.502886 0.142290 0.475362 0.091 Uiso 1 1 calc R U . . .
C10 C 0.2275(3) 0.2558(3) 0.89907(14) 0.0750(7) Uani 1 1 d . . . . .
H10 H 0.177807 0.196337 0.910091 0.090 Uiso 1 1 calc R U . . .
C9 C 0.2853(2) 0.3383(3) 0.95163(14) 0.0748(7) Uani 1 1 d . . . . .
H9 H 0.274589 0.333668 0.997326 0.090 Uiso 1 1 calc R U . . .
C19 C 0.2392(3) 0.1099(2) 0.39212(14) 0.0745(7) Uani 1 1 d . . . . .
H19 H 0.191525 0.077371 0.350446 0.089 Uiso 1 1 calc R U . . .
C27 C 0.4274(3) 0.0389(3) 0.69314(17) 0.0815(8) Uani 1 1 d . . . . .
H27A H 0.432851 -0.038981 0.667660 0.098 Uiso 1 1 calc R U . . .
H27B H 0.350468 0.072472 0.675834 0.098 Uiso 1 1 calc R U . . .
C20 C 0.3559(3) 0.0981(3) 0.40515(16) 0.0833(8) Uani 1 1 d . . . . .
H20 H 0.388536 0.056822 0.372857 0.100 Uiso 1 1 calc R U . . .
C16 C 0.1361(2) 0.3872(3) 0.53170(15) 0.0864(9) Uani 1 1 d . . . . .
H16A H 0.101145 0.415950 0.568091 0.130 Uiso 1 1 calc R U . . .
H16B H 0.077916 0.356762 0.491676 0.130 Uiso 1 1 calc R U . . .
H16C H 0.176479 0.456242 0.516881 0.130 Uiso 1 1 calc R U . . .
C24 C 0.5967(3) 0.1453(3) 0.74761(17) 0.0998(10) Uani 1 1 d D . . . .
H24A H 0.592237 0.229790 0.766461 0.120 Uiso 0.58(2) 1 calc R U P A 1
H24B H 0.672350 0.134072 0.739774 0.120 Uiso 0.58(2) 1 calc R U P A 1
H24C H 0.621962 0.232835 0.753925 0.120 Uiso 0.42(2) 1 calc R U P A 2
H24D H 0.662443 0.091566 0.748936 0.120 Uiso 0.42(2) 1 calc R U P A 2
C22 C 0.6258(3) 0.3601(3) 0.6138(2) 0.0951(9) Uani 1 1 d . . . . .
H22A H 0.660568 0.383244 0.662963 0.114 Uiso 1 1 calc R U . . .
H22B H 0.669999 0.290103 0.602397 0.114 Uiso 1 1 calc R U . . .
C26 C 0.4518(4) 0.0139(3) 0.7698(2) 0.1122(12) Uani 1 1 d D . . . .
H26A H 0.440582 -0.074906 0.779037 0.135 Uiso 0.58(2) 1 calc R U P A 1
H26B H 0.403341 0.064888 0.791792 0.135 Uiso 0.58(2) 1 calc R U P A 1
H26C H 0.382906 0.023352 0.786359 0.135 Uiso 0.42(2) 1 calc R U P A 2
H26D H 0.481049 -0.071462 0.780468 0.135 Uiso 0.42(2) 1 calc R U P A 2
C23 C 0.6403(4) 0.4680(5) 0.5692(3) 0.176(2) Uani 1 1 d . . . . .
H23A H 0.608118 0.447360 0.519947 0.264 Uiso 1 1 calc R U . . .
H23B H 0.720478 0.486291 0.576725 0.264 Uiso 1 1 calc R U . . .
H23C H 0.601847 0.540833 0.581593 0.264 Uiso 1 1 calc R U . . .
C25 C 0.5765(10) 0.0511(13) 0.7971(6) 0.121(4) Uani 0.58(2) 1 d D . P A 1
H25A H 0.590864 0.086127 0.844797 0.145 Uiso 0.58(2) 1 calc R U P A 1
H25B H 0.625908 -0.021805 0.798268 0.145 Uiso 0.58(2) 1 calc R U P A 1
C25' C 0.5376(10) 0.1067(12) 0.8039(5) 0.081(3) Uani 0.42(2) 1 d D . P A 2
H25C H 0.591887 0.069588 0.844537 0.097 Uiso 0.42(2) 1 calc R U P A 2
H25D H 0.501589 0.179235 0.819924 0.097 Uiso 0.42(2) 1 calc R U P A 2

loop_
_atom_site_aniso_label
_atom_site_aniso_U_11
_atom_site_aniso_U_22
_atom_site_aniso_U_33
_atom_site_aniso_U_23
_atom_site_aniso_U_13
_atom_site_aniso_U_12
Zn1 0.04132(17) 0.07307(19) 0.0635(2) -0.00587(11) 0.01595(13) -0.00592(11)
O1 0.0545(10) 0.0824(10) 0.0634(10) 0.0010(8) 0.0051(8) -0.0080(8)
N1 0.0402(10) 0.0665(10) 0.0523(11) -0.0090(8) 0.0120(8) -0.0065(7)
N2 0.0559(12) 0.0649(10) 0.0546(11) -0.0020(8) 0.0170(9) 0.0015(8)
C6 0.0390(11) 0.0535(10) 0.0607(14) -0.0063(9) 0.0002(10) 0.0061(8)
C13 0.0445(12) 0.0542(10) 0.0555(13) -0.0088(9) 0.0129(10) -0.0040(9)
C12 0.0456(12) 0.0571(11) 0.0546(13) -0.0097(9) 0.0098(10) -0.0002(9)
C7 0.0425(12) 0.0575(11) 0.0543(13) -0.0064(9) 0.0026(10) 0.0027(9)
C1 0.0388(11) 0.0503(10) 0.0623(14) -0.0004(9) 0.0074(10) 0.0036(8)
C14 0.0407(12) 0.0597(11) 0.0597(14) -0.0084(9) 0.0147(10) -0.0034(9)
C17 0.0558(14) 0.0583(11) 0.0479(12) 0.0020(9) 0.0141(10) -0.0062(9)
C15 0.0437(12) 0.0742(13) 0.0507(13) -0.0039(10) 0.0097(10) -0.0078(10)
C2 0.0499(13) 0.0573(12) 0.0757(16) 0.0023(10) 0.0145(12) 0.0016(9)
C5 0.0485(14) 0.0601(12) 0.0752(16) -0.0106(11) -0.0039(12) -0.0001(10)
C18 0.0639(16) 0.0719(13) 0.0549(14) -0.0028(11) 0.0090(12) -0.0119(11)
C11 0.0604(16) 0.0707(13) 0.0595(15) -0.0105(11) 0.0162(12) -0.0140(11)
C8 0.0567(15) 0.0796(14) 0.0518(14) -0.0121(11) 0.0010(11) 0.0010(12)
C3 0.0532(15) 0.0606(13) 0.098(2) 0.0091(13) 0.0156(14) -0.0056(11)
C4 0.0517(15) 0.0583(13) 0.103(2) -0.0016(13) 0.0004(15) -0.0090(10)
C21 0.0705(18) 0.0878(16) 0.0757(18) -0.0095(14) 0.0283(15) 0.0095(14)
C10 0.0715(19) 0.0883(15) 0.0681(18) -0.0019(14) 0.0230(14) -0.0178(14)
C9 0.0691(18) 0.1018(17) 0.0518(15) -0.0033(13) 0.0121(13) -0.0081(14)
C19 0.094(2) 0.0735(14) 0.0557(15) -0.0115(11) 0.0177(15) -0.0129(14)
C27 0.0677(18) 0.0828(16) 0.091(2) 0.0039(14) 0.0144(16) -0.0102(13)
C20 0.100(2) 0.0885(17) 0.0668(18) -0.0195(14) 0.0306(17) 0.0018(16)
C16 0.0628(18) 0.121(2) 0.0697(18) -0.0117(15) 0.0057(14) 0.0258(16)
C24 0.077(2) 0.123(2) 0.081(2) 0.0017(19) -0.0124(18) -0.0083(19)
C22 0.0470(16) 0.131(2) 0.109(3) 0.000(2) 0.0240(16) -0.0136(16)
C26 0.124(3) 0.107(2) 0.100(3) 0.027(2) 0.019(2) -0.008(2)
C23 0.109(3) 0.268(6) 0.147(4) 0.069(4) 0.025(3) -0.081(4)
C25 0.138(8) 0.099(6) 0.095(5) 0.028(5) -0.029(5) -0.002(5)
C25' 0.089(6) 0.090(6) 0.053(4) 0.008(4) -0.001(4) 0.023(5)

loop_
_atom_type_symbol
_atom_type_description
_atom_type_scat_dispersion_real
_atom_type_scat_dispersion_imag
_atom_type_scat_source
C C 0.0033 0.0016 'International Tables Vol C Tables 4.2.6.8 and 6.1.1.4'
H H 0.0000 0.0000 'International Tables Vol C Tables 4.2.6.8 and 6.1.1.4'
N N 0.0061 0.0033 'International Tables Vol C Tables 4.2.6.8 and 6.1.1.4'
O O 0.0106 0.0060 'International Tables Vol C Tables 4.2.6.8 and 6.1.1.4'
Zn Zn 0.2839 1.4301 'International Tables Vol C Tables 4.2.6.8 and 6.1.1.4'

loop_
_geom_angle_atom_site_label_1
_geom_angle_atom_site_label_2
_geom_angle_atom_site_label_3
_geom_angle
_geom_angle_site_symmetry_1
_geom_angle_site_symmetry_3
_geom_angle_publ_flag
N1 Zn1 O1 95.65(7) . . ?
N1 Zn1 N2 81.55(8) . . ?
N2 Zn1 O1 99.94(6) . . ?
C22 Zn1 O1 101.48(11) . . ?
C22 Zn1 N1 150.18(13) . . ?
C22 Zn1 N2 118.65(12) . . ?
C27 O1 Zn1 125.53(15) . . ?
C27 O1 C24 108.4(2) . . ?
C24 O1 Zn1 117.06(17) . . ?
C14 N1 Zn1 123.61(15) . . ?
C14 N1 C15 113.41(19) . . ?
C15 N1 Zn1 115.91(14) . . ?
C17 N2 Zn1 114.01(15) . . ?
C17 N2 C21 119.0(2) . . ?
C21 N2 Zn1 126.85(19) . . ?
C1 C6 C7 108.81(18) . . ?
C5 C6 C7 130.7(2) . . ?
C5 C6 C1 120.5(2) . . ?
C12 C13 C1 105.93(18) . . ?
C14 C13 C12 122.88(19) . . ?
C14 C13 C1 130.8(2) . . ?
C7 C12 C13 109.88(19) . . ?
C11 C12 C13 131.49(19) . . ?
C11 C12 C7 118.6(2) . . ?
C12 C7 C6 107.0(2) . . ?
C8 C7 C6 132.5(2) . . ?
C8 C7 C12 120.5(2) . . ?
C6 C1 C13 108.3(2) . . ?
C2 C1 C6 119.4(2) . . ?
C2 C1 C13 132.2(2) . . ?
N1 C14 C13 130.1(2) . . ?
N1 C14 H14 115.0 . . ?
C13 C14 H14 115.0 . . ?
N2 C17 C15 117.14(19) . . ?
N2 C17 C18 121.1(2) . . ?
C18 C17 C15 121.7(2) . . ?
N1 C15 C17 111.03(19) . . ?
N1 C15 H15 107.4 . . ?
N1 C15 C16 111.50(19) . . ?
C17 C15 H15 107.4 . . ?
C17 C15 C16 111.9(2) . . ?
C16 C15 H15 107.4 . . ?
C1 C2 H2 120.3 . . ?
C3 C2 C1 119.3(2) . . ?
C3 C2 H2 120.3 . . ?
C6 C5 H5 120.6 . . ?
C4 C5 C6 118.8(3) . . ?
C4 C5 H5 120.6 . . ?
C17 C18 H18 120.4 . . ?
C19 C18 C17 119.3(3) . . ?
C19 C18 H18 120.4 . . ?
C12 C11 H11 120.2 . . ?
C10 C11 C12 119.6(2) . . ?
C10 C11 H11 120.2 . . ?
C7 C8 H8 120.1 . . ?
C9 C8 C7 119.9(2) . . ?
C9 C8 H8 120.1 . . ?
C2 C3 H3 119.4 . . ?
C2 C3 C4 121.1(3) . . ?
C4 C3 H3 119.4 . . ?
C5 C4 C3 120.9(2) . . ?
C5 C4 H4 119.6 . . ?
C3 C4 H4 119.6 . . ?
N2 C21 H21 118.8 . . ?
N2 C21 C20 122.5(3) . . ?
C20 C21 H21 118.8 . . ?
C11 C10 H10 119.1 . . ?
C11 C10 C9 121.8(3) . . ?
C9 C10 H10 119.1 . . ?
C8 C9 C10 119.6(2) . . ?
C8 C9 H9 120.2 . . ?
C10 C9 H9 120.2 . . ?
C18 C19 H19 120.3 . . ?
C20 C19 C18 119.5(3) . . ?
C20 C19 H19 120.3 . . ?
O1 C27 H27A 110.1 . . ?
O1 C27 H27B 110.1 . . ?
O1 C27 C26 108.0(2) . . ?
H27A C27 H27B 108.4 . . ?
C26 C27 H27A 110.1 . . ?
C26 C27 H27B 110.1 . . ?
C21 C20 H20 120.7 . . ?
C19 C20 C21 118.7(3) . . ?
C19 C20 H20 120.7 . . ?
C15 C16 H16A 109.5 . . ?
C15 C16 H16B 109.5 . . ?
C15 C16 H16C 109.5 . . ?
H16A C16 H16B 109.5 . . ?
H16A C16 H16C 109.5 . . ?
H16B C16 H16C 109.5 . . ?
O1 C24 H24A 110.2 . . ?
O1 C24 H24B 110.2 . . ?
O1 C24 H24C 111.0 . . ?
O1 C24 H24D 111.0 . . ?
O1 C24 C25 107.5(4) . . ?
O1 C24 C25' 103.9(4) . . ?
H24A C24 H24B 108.5 . . ?
H24C C24 H24D 109.0 . . ?
C25 C24 H24A 110.2 . . ?
C25 C24 H24B 110.2 . . ?
C25' C24 H24C 111.0 . . ?
C25' C24 H24D 111.0 . . ?
Zn1 C22 H22A 107.4 . . ?
Zn1 C22 H22B 107.4 . . ?
H22A C22 H22B 106.9 . . ?
C23 C22 Zn1 119.6(3) . . ?
C23 C22 H22A 107.4 . . ?
C23 C22 H22B 107.4 . . ?
C27 C26 H26A 111.1 . . ?
C27 C26 H26B 111.1 . . ?
C27 C26 H26C 110.5 . . ?
C27 C26 H26D 110.5 . . ?
C27 C26 C25 103.5(5) . . ?
H26A C26 H26B 109.0 . . ?
H26C C26 H26D 108.7 . . ?
C25 C26 H26A 111.1 . . ?
C25 C26 H26B 111.1 . . ?
C25' C26 C27 106.0(5) . . ?
C25' C26 H26C 110.5 . . ?
C25' C26 H26D 110.5 . . ?
C22 C23 H23A 109.5 . . ?
C22 C23 H23B 109.5 . . ?
C22 C23 H23C 109.5 . . ?
H23A C23 H23B 109.5 . . ?
H23A C23 H23C 109.5 . . ?
H23B C23 H23C 109.5 . . ?
C24 C25 C26 105.5(5) . . ?
C24 C25 H25A 110.6 . . ?
C24 C25 H25B 110.6 . . ?
C26 C25 H25A 110.6 . . ?
C26 C25 H25B 110.6 . . ?
H25A C25 H25B 108.8 . . ?
C24 C25' H25C 110.7 . . ?
C24 C25' H25D 110.7 . . ?
C26 C25' C24 105.4(6) . . ?
C26 C25' H25C 110.7 . . ?
C26 C25' H25D 110.7 . . ?
H25C C25' H25D 108.8 . . ?

loop_
_geom_bond_atom_site_label_1
_geom_bond_atom_site_label_2
_geom_bond_distance
_geom_bond_site_symmetry_2
_geom_bond_publ_flag
Zn1 O1 2.2291(16) . ?
Zn1 N1 1.9787(19) . ?
Zn1 N2 2.0893(19) . ?
Zn1 C22 1.965(3) . ?
O1 C27 1.435(3) . ?
O1 C24 1.443(3) . ?
N1 C14 1.342(3) . ?
N1 C15 1.466(3) . ?
N2 C17 1.331(3) . ?
N2 C21 1.350(3) . ?
C6 C7 1.454(3) . ?
C6 C1 1.418(3) . ?
C6 C5 1.401(3) . ?
C13 C12 1.451(3) . ?
C13 C1 1.462(3) . ?
C13 C14 1.375(3) . ?
C12 C7 1.417(3) . ?
C12 C11 1.395(3) . ?
C7 C8 1.388(3) . ?
C1 C2 1.395(3) . ?
C14 H14 0.9300 . ?
C17 C15 1.518(3) . ?
C17 C18 1.397(3) . ?
C15 H15 0.9800 . ?
C15 C16 1.532(3) . ?
C2 H2 0.9300 . ?
C2 C3 1.387(3) . ?
C5 H5 0.9300 . ?
C5 C4 1.383(4) . ?
C18 H18 0.9300 . ?
C18 C19 1.375(4) . ?
C11 H11 0.9300 . ?
C11 C10 1.375(4) . ?
C8 H8 0.9300 . ?
C8 C9 1.377(4) . ?
C3 H3 0.9300 . ?
C3 C4 1.387(4) . ?
C4 H4 0.9300 . ?
C21 H21 0.9300 . ?
C21 C20 1.375(4) . ?
C10 H10 0.9300 . ?
C10 C9 1.386(4) . ?
C9 H9 0.9300 . ?
C19 H19 0.9300 . ?
C19 C20 1.371(4) . ?
C27 H27A 0.9700 . ?
C27 H27B 0.9700 . ?
C27 C26 1.466(4) . ?
C20 H20 0.9300 . ?
C16 H16A 0.9600 . ?
C16 H16B 0.9600 . ?
C16 H16C 0.9600 . ?
C24 H24A 0.9700 . ?
C24 H24B 0.9700 . ?
C24 H24C 0.9700 . ?
C24 H24D 0.9700 . ?
C24 C25 1.447(8) . ?
C24 C25' 1.506(9) . ?
C22 H22A 0.9700 . ?
C22 H22B 0.9700 . ?
C22 C23 1.468(5) . ?
C26 H26A 0.9700 . ?
C26 H26B 0.9700 . ?
C26 H26C 0.9700 . ?
C26 H26D 0.9700 . ?
C26 C25 1.513(9) . ?
C26 C25' 1.454(9) . ?
C23 H23A 0.9600 . ?
C23 H23B 0.9600 . ?
C23 H23C 0.9600 . ?
C25 H25A 0.9700 . ?
C25 H25B 0.9700 . ?
C25' H25C 0.9700 . ?
C25' H25D 0.9700 . ?

loop_
_geom_torsion_atom_site_label_1
_geom_torsion_atom_site_label_2
_geom_torsion_atom_site_label_3
_geom_torsion_atom_site_label_4
_geom_torsion
_geom_torsion_site_symmetry_1
_geom_torsion_site_symmetry_2
_geom_torsion_site_symmetry_3
_geom_torsion_site_symmetry_4
_geom_torsion_publ_flag
Zn1 O1 C27 C26 -136.3(2) . . . . ?
Zn1 O1 C24 C25 157.1(8) . . . . ?
Zn1 O1 C24 C25' 125.5(6) . . . . ?
Zn1 N1 C14 C13 44.1(3) . . . . ?
Zn1 N1 C15 C17 1.4(2) . . . . ?
Zn1 N1 C15 C16 -124.09(19) . . . . ?
Zn1 N2 C17 C15 -6.3(2) . . . . ?
Zn1 N2 C17 C18 176.52(16) . . . . ?
Zn1 N2 C21 C20 -176.7(2) . . . . ?
O1 C27 C26 C25 -22.2(8) . . . . ?
O1 C27 C26 C25' 9.3(7) . . . . ?
O1 C24 C25 C26 -21.8(13) . . . . ?
O1 C24 C25' C26 29.0(9) . . . . ?
N2 C17 C15 N1 3.4(3) . . . . ?
N2 C17 C15 C16 128.7(2) . . . . ?
N2 C17 C18 C19 0.2(3) . . . . ?
N2 C21 C20 C19 1.3(4) . . . . ?
C6 C7 C8 C9 -179.7(2) . . . . ?
C6 C1 C2 C3 0.7(3) . . . . ?
C6 C5 C4 C3 0.6(4) . . . . ?
C13 C12 C7 C6 -0.1(2) . . . . ?
C13 C12 C7 C8 179.4(2) . . . . ?
C13 C12 C11 C10 -179.4(3) . . . . ?
C13 C1 C2 C3 176.2(2) . . . . ?
C12 C13 C1 C6 -2.6(2) . . . . ?
C12 C13 C1 C2 -178.4(2) . . . . ?
C12 C13 C14 N1 -170.2(2) . . . . ?
C12 C7 C8 C9 1.0(3) . . . . ?
C12 C11 C10 C9 -1.7(5) . . . . ?
C7 C6 C1 C13 2.6(2) . . . . ?
C7 C6 C1 C2 179.02(18) . . . . ?
C7 C6 C5 C4 -179.3(2) . . . . ?
C7 C12 C11 C10 2.6(4) . . . . ?
C7 C8 C9 C10 0.0(4) . . . . ?
C1 C6 C7 C12 -1.5(2) . . . . ?
C1 C6 C7 C8 179.1(2) . . . . ?
C1 C6 C5 C4 -1.3(3) . . . . ?
C1 C13 C12 C7 1.7(2) . . . . ?
C1 C13 C12 C11 -176.4(2) . . . . ?
C1 C13 C14 N1 18.4(4) . . . . ?
C1 C2 C3 C4 -1.4(3) . . . . ?
C14 N1 C15 C17 -150.37(18) . . . . ?
C14 N1 C15 C16 84.2(2) . . . . ?
C14 C13 C12 C7 -171.5(2) . . . . ?
C14 C13 C12 C11 10.4(4) . . . . ?
C14 C13 C1 C6 169.8(2) . . . . ?
C14 C13 C1 C2 -6.0(4) . . . . ?
C17 N2 C21 C20 -1.1(4) . . . . ?
C17 C18 C19 C20 0.1(4) . . . . ?
C15 N1 C14 C13 -166.6(2) . . . . ?
C15 C17 C18 C19 -176.8(2) . . . . ?
C2 C3 C4 C5 0.7(4) . . . . ?
C5 C6 C7 C12 176.7(2) . . . . ?
C5 C6 C7 C8 -2.7(4) . . . . ?
C5 C6 C1 C13 -175.85(19) . . . . ?
C5 C6 C1 C2 0.6(3) . . . . ?
C18 C17 C15 N1 -179.47(19) . . . . ?
C18 C17 C15 C16 -54.2(3) . . . . ?
C18 C19 C20 C21 -0.8(4) . . . . ?
C11 C12 C7 C6 178.2(2) . . . . ?
C11 C12 C7 C8 -2.3(3) . . . . ?
C11 C10 C9 C8 0.4(5) . . . . ?
C21 N2 C17 C15 177.5(2) . . . . ?
C21 N2 C17 C18 0.3(3) . . . . ?
C27 O1 C24 C25 8.1(9) . . . . ?
C27 O1 C24 C25' -23.6(6) . . . . ?
C27 C26 C25 C24 26.8(12) . . . . ?
C27 C26 C25' C24 -23.5(10) . . . . ?
C24 O1 C27 C26 9.5(3) . . . . ?
